data_2218683
loop_
_publ_author_name
'Huo, Xing'
'Xu, Yanfen'
'Li, Xinyun'
'Pan, Xinfu'

_publ_section_title
;
 6-Methyl-2,4-diphenylquinoline
;
_journal_coeditor_code FB2095
_journal_issue 7
_journal_name_full 'Acta Crystallographica Section E'
_journal_page_first o1187
_journal_paper_doi 10.1107/S1600536808015651
_journal_volume 64
_journal_year 2008
_chemical_formula_iupac 'C22 H17 N'
_chemical_formula_moiety 'C22 H17 N'
_chemical_formula_sum 'C22 H17 N'
_chemical_formula_weight 295.37
_chemical_name_systematic 6-Methyl-2,4-diphenylquinoline
_space_group_IT_number 19
_symmetry_cell_setting orthorhombic
_symmetry_space_group_name_Hall 'P 2ac 2ab'
_symmetry_space_group_name_H-M 'P 21 21 21'
_atom_sites_solution_hydrogens difmap
_atom_sites_solution_primary direct
_atom_sites_solution_secondary difmap
_audit_creation_method SHELXL-97
_cell_angle_alpha 90.00
_cell_angle_beta 90.00
_cell_angle_gamma 90.00
_cell_formula_units_Z 4
_cell_length_a 7.7660(10)
_cell_length_b 9.8510(10)
_cell_length_c 20.756(2)
_cell_measurement_reflns_used 803
_cell_measurement_temperature 294(2)
_cell_measurement_theta_max 24.5
_cell_measurement_theta_min 2.3
_cell_volume 1587.9(3)
_computing_cell_refinement 'SMART (Bruker, 1998)'
_computing_data_collection 'SMART (Bruker, 1998)'
_computing_data_reduction 'SAINT (Bruker, 1998)'
_computing_molecular_graphics 'SHELXTL (Sheldrick, 2008)'
_computing_publication_material 'SHELXTL (Sheldrick, 2008)'
_computing_structure_refinement 'SHELXL97 (Sheldrick, 2008)'
_computing_structure_solution 'SHELXS97 (Sheldrick, 2008)'
_diffrn_ambient_temperature 294(2)
_diffrn_measured_fraction_theta_full 0.998
_diffrn_measured_fraction_theta_max 0.998
_diffrn_measurement_device_type 'Bruker SMART CCD area-detector'
_diffrn_measurement_method \w
_diffrn_radiation_monochromator graphite
_diffrn_radiation_source 'fine-focus sealed tube'
_diffrn_radiation_type MoK\a
_diffrn_radiation_wavelength 0.71073
_diffrn_reflns_av_R_equivalents 0.0515
_diffrn_reflns_av_sigmaI/netI 0.0352
_diffrn_reflns_limit_h_max 9
_diffrn_reflns_limit_h_min -8
_diffrn_reflns_limit_k_max 11
_diffrn_reflns_limit_k_min -11
_diffrn_reflns_limit_l_max 22
_diffrn_reflns_limit_l_min -25
_diffrn_reflns_number 8562
_diffrn_reflns_theta_full 25.50
_diffrn_reflns_theta_max 25.50
_diffrn_reflns_theta_min 1.96
_diffrn_standards_number 0
_exptl_absorpt_coefficient_mu 0.071
_exptl_absorpt_correction_T_max 0.9789
_exptl_absorpt_correction_T_min 0.9713
_exptl_absorpt_correction_type multi-scan
_exptl_absorpt_process_details '(SADABS; Sheldrick, 1996)'
_exptl_crystal_colour colourless
_exptl_crystal_density_diffrn 1.235
_exptl_crystal_density_method 'not measured'
_exptl_crystal_description block
_exptl_crystal_F_000 624
_exptl_crystal_size_max 0.41
_exptl_crystal_size_mid 0.35
_exptl_crystal_size_min 0.30
_refine_diff_density_max 0.167
_refine_diff_density_min -0.136
_refine_ls_extinction_coef 0.009(2)
_refine_ls_extinction_method 'SHELXL97 (Sheldrick, 2008)'
_refine_ls_goodness_of_fit_ref 1.037
_refine_ls_hydrogen_treatment constr
_refine_ls_matrix_type full
_refine_ls_number_constraints 67
_refine_ls_number_parameters 210
_refine_ls_number_reflns 1720
_refine_ls_number_restraints 0
_refine_ls_restrained_S_all 1.037
_refine_ls_R_factor_all 0.0611
_refine_ls_R_factor_gt 0.0431
_refine_ls_shift/su_max 0.000
_refine_ls_shift/su_mean 0.000
_refine_ls_structure_factor_coef Fsqd
_refine_ls_weighting_details 'calc w=1/[\s^2^(Fo^2^)+(0.0684P)^2^] where P=(Fo^2^+2Fc^2^)/3'
_refine_ls_weighting_scheme calc
_refine_ls_wR_factor_gt 0.1070
_refine_ls_wR_factor_ref 0.1199
_reflns_number_gt 1302
_reflns_number_total 1720
_reflns_threshold_expression I>2\s(I)
_cod_data_source_file fb2095.cif
_cod_data_source_block I
_cod_depositor_comments
;
The following automatic conversions were performed:
'_symmetry_cell_setting' value 'Orthorhombic' changed to 'orthorhombic'
according to '/home/saulius/struct/CIF-dictionaries/cif_core.dic'
dictionary named 'cif_core.dic' version 2.4.1 from 2010-06-29.

Automatic conversion script
Id: cif_fix_enum 1527 2010-12-29 10:47:43Z saulius 

The following automatic conversions were performed:

'_symmetry_cell_setting' value 'Orthorhombic' changed to
'orthorhombic' according to
/home/saulius/struct/CIF-dictionaries/cif_core.dic dictionary named
'cif_core.dic' version 2.4.1 from 2010-06-29.

Automatic conversion script
Id: cif_fix_values 1715 2011-07-08 13:25:40Z adriana 
;
_cod_original_cell_volume 1588.0(3)
_cod_original_sg_symbol_Hall P2ac2ab
_cod_database_code 2218683
_cod_database_fobs_code 2218683

loop_
_symmetry_equiv_pos_as_xyz
'x, y, z'
'-x+1/2, -y, z+1/2'
'-x, y+1/2, -z+1/2'
'x+1/2, -y+1/2, -z'

loop_
_atom_site_type_symbol
_atom_site_label
_atom_site_fract_x
_atom_site_fract_y
_atom_site_fract_z
_atom_site_U_iso_or_equiv
_atom_site_adp_type
_atom_site_calc_flag
_atom_site_refinement_flags
_atom_site_occupancy
N N1 0.8369(3) 0.4866(3) 0.14992(11) 0.0493(6) Uani d . 1
C C1 0.6966(4) 0.5970(3) 0.34443(12) 0.0453(7) Uani d . 1
C C2 0.7800(4) 0.5422(3) 0.39763(13) 0.0538(8) Uani d . 1
H H2 0.8605 0.4733 0.3920 0.065 Uiso calc R 1
C C3 0.7440(5) 0.5893(4) 0.45891(14) 0.0640(9) Uani d . 1
H H3 0.7997 0.5513 0.4942 0.077 Uiso calc R 1
C C4 0.6258(5) 0.6926(4) 0.46804(14) 0.0678(10) Uani d . 1
H H4 0.6016 0.7238 0.5093 0.081 Uiso calc R 1
C C5 0.5439(5) 0.7489(3) 0.41549(13) 0.0621(9) Uani d . 1
H H5 0.4649 0.8188 0.4214 0.074 Uiso calc R 1
C C6 0.5788(4) 0.7021(3) 0.35440(13) 0.0493(7) Uani d . 1
H H6 0.5232 0.7409 0.3193 0.059 Uiso calc R 1
C C7 0.8147(4) 0.7190(3) 0.11564(12) 0.0448(7) Uani d . 1
C C8 0.9118(4) 0.6959(3) 0.06060(13) 0.0562(8) Uani d . 1
H H8 0.9718 0.6147 0.0562 0.067 Uiso calc R 1
C C9 0.9206(5) 0.7918(3) 0.01228(14) 0.0647(9) Uani d . 1
H H9 0.9870 0.7750 -0.0242 0.078 Uiso calc R 1
C C10 0.8318(5) 0.9124(3) 0.01757(15) 0.0638(9) Uani d . 1
H H10 0.8375 0.9767 -0.0152 0.077 Uiso calc R 1
C C11 0.7347(4) 0.9371(3) 0.07175(14) 0.0592(9) Uani d . 1
H H11 0.6745 1.0182 0.0758 0.071 Uiso calc R 1
C C12 0.7268(4) 0.8410(3) 0.12009(13) 0.0524(8) Uani d . 1
H H12 0.6608 0.8586 0.1565 0.063 Uiso calc R 1
C C13 0.7370(3) 0.5530(3) 0.27752(13) 0.0434(7) Uani d . 1
C C14 0.7596(3) 0.4139(3) 0.25973(13) 0.0448(7) Uani d . 1
C C15 0.7277(4) 0.3018(3) 0.30025(13) 0.0492(7) Uani d . 1
H H15 0.6855 0.3175 0.3415 0.059 Uiso calc R 1
C C16 0.7564(4) 0.1704(3) 0.28110(15) 0.0522(8) Uani d . 1
C C17 0.8282(4) 0.1481(3) 0.22001(14) 0.0559(8) Uani d . 1
H H17 0.8570 0.0602 0.2077 0.067 Uiso calc R 1
C C18 0.8566(4) 0.2523(3) 0.17834(14) 0.0545(8) Uani d . 1
H H18 0.9014 0.2342 0.1377 0.065 Uiso calc R 1
C C19 0.8189(4) 0.3880(3) 0.19587(13) 0.0454(7) Uani d . 1
C C20 0.8015(4) 0.6132(3) 0.16636(13) 0.0447(7) Uani d . 1
C C21 0.7571(4) 0.6497(3) 0.23033(12) 0.0472(7) Uani d . 1
H H21 0.7413 0.7407 0.2406 0.057 Uiso calc R 1
C C22 0.7120(5) 0.0522(3) 0.32401(16) 0.0677(10) Uani d . 1
H H22A 0.6644 0.0853 0.3637 0.102 Uiso calc R 1
H H22B 0.8141 0.0007 0.3329 0.102 Uiso calc R 1
H H22C 0.6291 -0.0046 0.3028 0.102 Uiso calc R 1

loop_
_atom_site_aniso_label
_atom_site_aniso_U_11
_atom_site_aniso_U_22
_atom_site_aniso_U_33
_atom_site_aniso_U_12
_atom_site_aniso_U_13
_atom_site_aniso_U_23
N1 0.0537(14) 0.0477(15) 0.0465(14) 0.0033(13) 0.0026(11) -0.0044(11)
C1 0.0542(16) 0.0405(15) 0.0412(15) -0.0047(14) -0.0011(13) -0.0024(13)
C2 0.0665(19) 0.0507(18) 0.0444(16) -0.0062(16) -0.0071(14) -0.0017(13)
C3 0.086(2) 0.062(2) 0.0436(16) -0.012(2) -0.0136(16) -0.0016(16)
C4 0.094(3) 0.068(2) 0.0423(17) -0.014(2) 0.0028(17) -0.0100(16)
C5 0.076(2) 0.0515(19) 0.0586(18) -0.0029(18) 0.0090(17) -0.0136(17)
C6 0.0576(17) 0.0474(17) 0.0429(15) -0.0015(16) 0.0037(13) -0.0029(14)
C7 0.0497(16) 0.0444(17) 0.0404(14) 0.0003(14) -0.0010(13) -0.0034(13)
C8 0.0662(19) 0.0513(19) 0.0512(17) 0.0081(17) 0.0083(15) -0.0005(15)
C9 0.084(2) 0.064(2) 0.0465(17) 0.002(2) 0.0151(16) 0.0002(17)
C10 0.092(2) 0.052(2) 0.0480(18) -0.004(2) -0.0054(18) 0.0059(16)
C11 0.075(2) 0.0471(18) 0.0557(18) 0.0086(18) -0.0039(16) 0.0001(15)
C12 0.0601(17) 0.0519(18) 0.0451(15) 0.0038(16) 0.0013(14) -0.0036(15)
C13 0.0448(16) 0.0426(16) 0.0428(14) -0.0009(14) -0.0007(13) -0.0007(13)
C14 0.0447(16) 0.0441(16) 0.0455(15) 0.0025(14) -0.0010(12) -0.0017(13)
C15 0.0521(17) 0.0498(18) 0.0458(15) -0.0017(15) -0.0033(13) 0.0019(13)
C16 0.0533(18) 0.0454(18) 0.0579(17) 0.0014(15) -0.0086(15) 0.0009(15)
C17 0.0617(18) 0.0445(18) 0.0616(19) 0.0077(16) -0.0076(16) -0.0066(16)
C18 0.0588(18) 0.0524(19) 0.0522(18) 0.0091(17) 0.0026(14) -0.0061(17)
C19 0.0471(15) 0.0438(17) 0.0453(15) 0.0023(14) 0.0005(13) -0.0021(13)
C20 0.0452(15) 0.0453(17) 0.0437(15) -0.0013(14) -0.0009(12) -0.0006(13)
C21 0.0549(17) 0.0417(16) 0.0451(15) 0.0032(14) 0.0004(14) -0.0040(14)
C22 0.079(2) 0.0488(19) 0.076(2) -0.0005(18) -0.0066(19) 0.0077(18)

loop_
_atom_type_symbol
_atom_type_description
_atom_type_scat_dispersion_real
_atom_type_scat_dispersion_imag
_atom_type_scat_source
C C 0.0033 0.0000 'International Tables Vol C Tables 4.2.6.8 and 6.1.1.4'
H H 0.0000 0.0000 'International Tables Vol C Tables 4.2.6.8 and 6.1.1.4'
N N 0.0061 0.0000 'International Tables Vol C Tables 4.2.6.8 and 6.1.1.4'

loop_
_geom_angle_atom_site_label_1
_geom_angle_atom_site_label_2
_geom_angle_atom_site_label_3
_geom_angle
C20 N1 C19 118.0(2)
C2 C1 C6 118.4(3)
C2 C1 C13 122.0(3)
C6 C1 C13 119.5(2)
C3 C2 C1 120.4(3)
C3 C2 H2 119.8
C1 C2 H2 119.8
C2 C3 C4 120.5(3)
C2 C3 H3 119.8
C4 C3 H3 119.8
C5 C4 C3 119.6(3)
C5 C4 H4 120.2
C3 C4 H4 120.2
C6 C5 C4 120.2(3)
C6 C5 H5 119.9
C4 C5 H5 119.9
C5 C6 C1 120.9(3)
C5 C6 H6 119.5
C1 C6 H6 119.5
C12 C7 C8 117.7(3)
C12 C7 C20 121.8(2)
C8 C7 C20 120.4(3)
C9 C8 C7 120.9(3)
C9 C8 H8 119.6
C7 C8 H8 119.6
C10 C9 C8 120.5(3)
C10 C9 H9 119.7
C8 C9 H9 119.7
C11 C10 C9 119.4(3)
C11 C10 H10 120.3
C9 C10 H10 120.3
C10 C11 C12 119.8(3)
C10 C11 H11 120.1
C12 C11 H11 120.1
C11 C12 C7 121.6(3)
C11 C12 H12 119.2
C7 C12 H12 119.2
C21 C13 C14 117.8(2)
C21 C13 C1 119.1(3)
C14 C13 C1 123.1(2)
C15 C14 C19 118.1(3)
C15 C14 C13 125.1(2)
C19 C14 C13 116.8(3)
C16 C15 C14 122.5(3)
C16 C15 H15 118.8
C14 C15 H15 118.8
C15 C16 C17 118.3(3)
C15 C16 C22 121.4(3)
C17 C16 C22 120.3(3)
C18 C17 C16 121.4(3)
C18 C17 H17 119.3
C16 C17 H17 119.3
C17 C18 C19 121.0(3)
C17 C18 H18 119.5
C19 C18 H18 119.5
N1 C19 C18 118.0(2)
N1 C19 C14 123.6(3)
C18 C19 C14 118.3(3)
N1 C20 C21 122.1(3)
N1 C20 C7 117.7(2)
C21 C20 C7 120.2(3)
C13 C21 C20 121.3(3)
C13 C21 H21 119.4
C20 C21 H21 119.4
C16 C22 H22A 109.5
C16 C22 H22B 109.5
H22A C22 H22B 109.5
C16 C22 H22C 109.5
H22A C22 H22C 109.5
H22B C22 H22C 109.5

loop_
_geom_bond_atom_site_label_1
_geom_bond_atom_site_label_2
_geom_bond_distance
N1 C20 1.322(4)
N1 C19 1.369(3)
C1 C2 1.390(4)
C1 C6 1.396(4)
C1 C13 1.489(4)
C2 C3 1.383(4)
C2 H2 0.9300
C3 C4 1.384(5)
C3 H3 0.9300
C4 C5 1.379(4)
C4 H4 0.9300
C5 C6 1.376(3)
C5 H5 0.9300
C6 H6 0.9300
C7 C12 1.385(4)
C7 C8 1.388(4)
C7 C20 1.485(4)
C8 C9 1.380(4)
C8 H8 0.9300
C9 C10 1.378(5)
C9 H9 0.9300
C10 C11 1.376(4)
C10 H10 0.9300
C11 C12 1.381(4)
C11 H11 0.9300
C12 H12 0.9300
C13 C21 1.375(4)
C13 C14 1.430(4)
C14 C15 1.410(4)
C14 C19 1.426(3)
C15 C16 1.373(4)
C15 H15 0.9300
C16 C17 1.403(4)
C16 C22 1.506(4)
C17 C18 1.361(4)
C17 H17 0.9300
C18 C19 1.416(4)
C18 H18 0.9300
C20 C21 1.418(4)
C21 H21 0.9300
C22 H22A 0.9600
C22 H22B 0.9600
C22 H22C 0.9600

loop_
_geom_hbond_atom_site_label_D
_geom_hbond_atom_site_label_H
_geom_hbond_atom_site_label_A
_geom_hbond_site_symmetry_A
_geom_hbond_distance_DH
_geom_hbond_distance_HA
_geom_hbond_distance_DA
_geom_hbond_angle_DHA
C6 H6 Cg3 4_655 0.93 2.75 3.551(3) 145
C11 H11 Cg2 4_655 0.93 2.92 3.726(3) 146

loop_
_geom_torsion_atom_site_label_1
_geom_torsion_atom_site_label_2
_geom_torsion_atom_site_label_3
_geom_torsion_atom_site_label_4
_geom_torsion
C6 C1 C2 C3 1.2(4)
C13 C1 C2 C3 177.5(3)
C1 C2 C3 C4 -0.6(5)
C2 C3 C4 C5 -0.2(5)
C3 C4 C5 C6 0.4(5)
C4 C5 C6 C1 0.2(5)
C2 C1 C6 C5 -1.0(4)
C13 C1 C6 C5 -177.3(3)
C12 C7 C8 C9 0.3(4)
C20 C7 C8 C9 178.0(3)
C7 C8 C9 C10 -0.5(5)
C8 C9 C10 C11 0.4(5)
C9 C10 C11 C12 -0.1(5)
C10 C11 C12 C7 0.0(5)
C8 C7 C12 C11 -0.1(4)
C20 C7 C12 C11 -177.7(3)
C2 C1 C13 C21 -135.1(3)
C6 C1 C13 C21 41.1(4)
C2 C1 C13 C14 43.6(4)
C6 C1 C13 C14 -140.2(3)
C21 C13 C14 C15 -173.5(3)
C1 C13 C14 C15 7.8(4)
C21 C13 C14 C19 6.3(4)
C1 C13 C14 C19 -172.4(3)
C19 C14 C15 C16 2.0(4)
C13 C14 C15 C16 -178.1(3)
C14 C15 C16 C17 3.2(4)
C14 C15 C16 C22 -176.6(3)
C15 C16 C17 C18 -5.1(5)
C22 C16 C17 C18 174.6(3)
C16 C17 C18 C19 1.8(5)
C20 N1 C19 C18 179.9(3)
C20 N1 C19 C14 1.8(4)
C17 C18 C19 N1 -174.7(3)
C17 C18 C19 C14 3.5(5)
C15 C14 C19 N1 172.8(3)
C13 C14 C19 N1 -7.1(4)
C15 C14 C19 C18 -5.3(4)
C13 C14 C19 C18 174.8(3)
C19 N1 C20 C21 4.1(4)
C19 N1 C20 C7 -177.7(2)
C12 C7 C20 N1 157.1(3)
C8 C7 C20 N1 -20.5(4)
C12 C7 C20 C21 -24.7(4)
C8 C7 C20 C21 157.8(3)
C14 C13 C21 C20 -1.0(4)
C1 C13 C21 C20 177.8(2)
N1 C20 C21 C13 -4.6(4)
C7 C20 C21 C13 177.2(3)

loop_
_cod_related_entry_id
_cod_related_entry_database
_cod_related_entry_code
1 ChemSpider 2353837
